data_7039662
loop_
_publ_author_name
'Pointillart, F.'
'Liu, X.'
'Kepenekian, M.'
'Le Guennic, B.'
'Golhen, S.'
'Dorcet, V.'
'Roisnel, T.'
'Cador, O.'
'You, Z.'
'Hauser, J.'
'Decurtins, S.'
'Ouahab, L.'
'Liu, S.-X.'

_publ_section_title
;
 Thermal and near-infrared light induced spin crossover in a mononuclear
 iron(ii) complex with a tetrathiafulvalene-fused dipyridophenazine
 ligand.
;
_journal_issue 28
_journal_name_full 'Dalton transactions (Cambridge, England : 2003)'
_journal_page_first 11267
_journal_page_last 11271
_journal_paper_doi 10.1039/c6dt00920d
_journal_volume 45
_journal_year 2016
_chemical_compound_source 'synthesis as described'
_chemical_formula_moiety 'C40 H38 B2 Fe N12 S6, 2(C H2 Cl2)'
_chemical_formula_sum 'C42 H42 B2 Cl4 Fe N12 S6'
_chemical_formula_weight 1126.51
_chemical_name_systematic
;
 ?
;
_space_group_crystal_system triclinic
_space_group_IT_number 2
_space_group_name_Hall '-P 1'
_space_group_name_H-M_alt 'P -1'
_symmetry_space_group_name_Hall '-P 1'
_symmetry_space_group_name_H-M 'P -1'
_atom_sites_solution_hydrogens geom
_audit_update_record
;
2016-06-16 deposited with the CCDC.
2016-06-23 downloaded from the CCDC.
;
_cell_angle_alpha 79.212(4)
_cell_angle_beta 66.424(4)
_cell_angle_gamma 72.272(4)
_cell_formula_units_Z 2
_cell_length_a 12.8947(11)
_cell_length_b 14.2890(12)
_cell_length_c 15.8971(14)
_cell_measurement_reflns_used 9974
_cell_measurement_temperature 150(2)
_cell_measurement_theta_max 27.36
_cell_measurement_theta_min 2.61
_cell_measurement_wavelength 0.71073
_cell_volume 2549.9(4)
_computing_cell_refinement 'APEX3 (Bruker, 2015); SAINT (Bruker, 2014)'
_computing_data_collection 'SAINT (Bruker, 2014)'
_computing_data_reduction 'SAINT (Bruker, 2014)'
_computing_molecular_graphics 'SXGRAPH (Farrugia, 1999), Mercury (CSD, 2014)'
_computing_publication_material 'CRYSCALC (T. Roisnel, local program, 2016)'
_computing_structure_refinement 'SHELXL-2014/7 (Sheldrick, 2014)'
_computing_structure_solution 'SIR97 (Altomare et al., 1999)'
_diffrn_ambient_temperature 150(2)
_diffrn_detector '(CMOS) PHOTON 100'
_diffrn_measured_fraction_theta_full 0.998
_diffrn_measured_fraction_theta_max 0.988
_diffrn_measurement_device_type 'D8 VENTURE Bruker AXS'
_diffrn_measurement_method 'rotation images'
_diffrn_radiation_monochromator 'multilayer monochromator'
_diffrn_radiation_probe x-ray
_diffrn_radiation_source 'Incoatec microfocus sealed tube'
_diffrn_radiation_type MoK\a
_diffrn_radiation_wavelength 0.71073
_diffrn_reflns_av_R_equivalents 0.0356
_diffrn_reflns_av_unetI/netI 0.0444
_diffrn_reflns_limit_h_max 16
_diffrn_reflns_limit_h_min -16
_diffrn_reflns_limit_k_max 18
_diffrn_reflns_limit_k_min -18
_diffrn_reflns_limit_l_max 20
_diffrn_reflns_limit_l_min -19
_diffrn_reflns_number 33257
_diffrn_reflns_theta_full 25.242
_diffrn_reflns_theta_max 27.531
_diffrn_reflns_theta_min 1.402
_exptl_absorpt_coefficient_mu 0.796
_exptl_absorpt_correction_T_max 0.873
_exptl_absorpt_correction_T_min 0.728
_exptl_absorpt_correction_type multi-scan
_exptl_absorpt_process_details
;
  [Sheldrick, G.M. (2014). SADABS Bruker AXS Inc., Madison, Wisconsin, USA]
;
_exptl_crystal_colour black
_exptl_crystal_density_diffrn 1.467
_exptl_crystal_description plate
_exptl_crystal_F_000 1156
_exptl_crystal_size_max 0.580
_exptl_crystal_size_mid 0.550
_exptl_crystal_size_min 0.170
_refine_diff_density_max 1.954
_refine_diff_density_min -1.095
_refine_diff_density_rms 0.140
_refine_ls_extinction_method none
_refine_ls_goodness_of_fit_ref 1.058
_refine_ls_hydrogen_treatment constr
_refine_ls_matrix_type full
_refine_ls_number_parameters 613
_refine_ls_number_reflns 11602
_refine_ls_number_restraints 9
_refine_ls_restrained_S_all 1.063
_refine_ls_R_factor_all 0.0730
_refine_ls_R_factor_gt 0.0547
_refine_ls_shift/su_max 0.002
_refine_ls_shift/su_mean 0.000
_refine_ls_structure_factor_coef Fsqd
_refine_ls_weighting_details 'w=1/[\s^2^(Fo^2^)+(0.0980P)^2^+4.1452P] where P=(Fo^2^+2Fc^2^)/3'
_refine_ls_weighting_scheme calc
_refine_ls_wR_factor_gt 0.1562
_refine_ls_wR_factor_ref 0.1796
_reflns_number_gt 9208
_reflns_number_total 11602
_reflns_threshold_expression >2sigma(I)
_cod_data_source_file c6dt00920d2.cif
_cod_data_source_block FPR738
_cod_depositor_comments
;
The following automatic conversions were performed:

'_space_group_crystal_system' value 'Triclinic' changed to
'triclinic' according to
/usr/data/users/saulius/crontab/automatic-downloads/rss-feeds/RSC/lib/dictionaries/cif_core.dic
dictionary named 'cif_core.dic' version 2.4.2 from 2011-04-26.

Automatic conversion script
Id: cif_fix_values 4268 2015-11-12 08:31:59Z antanas 

 Adding full bibliography for 7039662.cif.
;
_cod_database_code 7039662

loop_
_space_group_symop_operation_xyz
'x, y, z'
'-x, -y, -z'

loop_
_atom_site_label
_atom_site_type_symbol
_atom_site_fract_x
_atom_site_fract_y
_atom_site_fract_z
_atom_site_U_iso_or_equiv
_atom_site_adp_type
_atom_site_occupancy
_atom_site_site_symmetry_order
_atom_site_calc_flag
_atom_site_refinement_flags_posn
_atom_site_refinement_flags_adp
_atom_site_refinement_flags_occupancy
_atom_site_disorder_assembly
_atom_site_disorder_group
Fe1 Fe 0.78980(3) 0.26189(3) 0.06875(3) 0.01358(12) Uani 1 1 d . . . . .
B1 B 0.7742(4) 0.3506(3) -0.1441(3) 0.0310(9) Uani 1 1 d . . . . .
H1D H 0.7941 0.3699 -0.2107 0.037 Uiso 1 1 calc R U . . .
H1E H 0.6879 0.3690 -0.1136 0.037 Uiso 1 1 calc R U . . .
B2 B 0.9517(4) 0.2407(3) 0.2037(3) 0.0328(9) Uani 1 1 d . . . . .
H2C H 0.9265 0.1811 0.2377 0.039 Uiso 1 1 calc R U . . .
H2D H 1.0033 0.2542 0.2299 0.039 Uiso 1 1 calc R U . . .
C1 C -0.3478(6) -0.5133(5) 0.5298(5) 0.0857(16) Uani 1 1 d . . . . .
H1A H -0.3680 -0.5015 0.4748 0.129 Uiso 1 1 calc R U . . .
H1B H -0.3514 -0.5801 0.5575 0.129 Uiso 1 1 calc R U . . .
H1C H -0.4034 -0.4653 0.5743 0.129 Uiso 1 1 calc R U . . .
C2 C -0.2279(7) -0.5027(5) 0.5038(5) 0.0857(16) Uani 1 1 d . . . . .
H2A H -0.2253 -0.4357 0.4740 0.103 Uiso 1 1 calc R U . . .
H2B H -0.1736 -0.5501 0.4573 0.103 Uiso 1 1 calc R U . . .
C3 C -0.1838(4) -0.5185(3) 0.5804(3) 0.0365(9) Uani 1 1 d . . . . .
H3A H -0.1010 -0.5154 0.5541 0.044 Uiso 1 1 calc R U . . .
H3B H -0.1860 -0.5855 0.6106 0.044 Uiso 1 1 calc R U . . .
C4 C -0.6696(5) -0.2324(4) 0.5646(4) 0.0617(15) Uani 1 1 d . . . . .
H4A H -0.7542 -0.2205 0.5816 0.093 Uiso 1 1 calc R U . . .
H4B H -0.6287 -0.2571 0.5032 0.093 Uiso 1 1 calc R U . . .
H4C H -0.6444 -0.2814 0.6094 0.093 Uiso 1 1 calc R U . . .
C5 C -0.6409(4) -0.1373(3) 0.5642(3) 0.0409(9) Uani 1 1 d . . . . .
H5A H -0.6685 -0.0879 0.5200 0.049 Uiso 1 1 calc R U . . .
H5B H -0.6842 -0.1121 0.6261 0.049 Uiso 1 1 calc R U . . .
C6 C -0.5120(3) -0.1479(3) 0.5388(3) 0.0372(9) Uani 1 1 d . . . . .
H6A H -0.4990 -0.0840 0.5418 0.045 Uiso 1 1 calc R U . . .
H6B H -0.4680 -0.1683 0.4752 0.045 Uiso 1 1 calc R U . . .
C7 C -0.3135(3) -0.2436(2) 0.5812(2) 0.0232(6) Uani 1 1 d . . . . .
C8 C -0.2349(3) -0.3213(2) 0.6025(2) 0.0236(6) Uani 1 1 d . . . . .
C9 C -0.1171(3) -0.1922(2) 0.5102(2) 0.0246(7) Uani 1 1 d . . . . .
C10 C -0.0305(3) -0.1477(2) 0.4621(2) 0.0238(7) Uani 1 1 d . . . . .
C11 C 0.0938(3) -0.0232(2) 0.3676(2) 0.0211(6) Uani 1 1 d . . . . .
C12 C 0.1745(3) -0.1100(2) 0.3891(2) 0.0215(6) Uani 1 1 d . . . . .
C13 C 0.2902(3) -0.1139(2) 0.3616(2) 0.0233(6) Uani 1 1 d . . . . .
H13 H 0.3428 -0.1718 0.3755 0.028 Uiso 1 1 calc R U . . .
C14 C 0.3315(3) -0.0313(2) 0.3124(2) 0.0223(6) Uani 1 1 d . . . . .
C15 C 0.2523(3) 0.0545(2) 0.2894(2) 0.0218(6) Uani 1 1 d . . . . .
C16 C 0.1322(3) 0.0571(2) 0.3182(2) 0.0224(6) Uani 1 1 d . . . . .
H16 H 0.0790 0.1140 0.3035 0.027 Uiso 1 1 calc R U . . .
C17 C 0.4015(3) 0.1307(2) 0.2192(2) 0.0213(6) Uani 1 1 d . . . . .
C18 C 0.4799(3) 0.0453(2) 0.2454(2) 0.0218(6) Uani 1 1 d . . . . .
C19 C 0.6011(3) 0.0461(2) 0.2230(2) 0.0215(6) Uani 1 1 d . . . . .
C20 C 0.6805(3) -0.0328(2) 0.2500(2) 0.0246(7) Uani 1 1 d . . . . .
H20 H 0.6566 -0.0896 0.2842 0.030 Uiso 1 1 calc R U . . .
C21 C 0.7931(3) -0.0269(2) 0.2266(2) 0.0250(7) Uani 1 1 d . . . . .
H21 H 0.8478 -0.0793 0.2449 0.030 Uiso 1 1 calc R U . . .
C22 C 0.8262(3) 0.0569(2) 0.1756(2) 0.0224(6) Uani 1 1 d . . . . .
H22 H 0.9048 0.0597 0.1583 0.027 Uiso 1 1 calc R U . . .
C23 C 0.6407(3) 0.1280(2) 0.1738(2) 0.0200(6) Uani 1 1 d . . . . .
C24 C 0.5617(3) 0.2144(2) 0.1463(2) 0.0202(6) Uani 1 1 d . . . . .
C25 C 0.5353(3) 0.3728(2) 0.0782(2) 0.0262(7) Uani 1 1 d . . . . .
H25 H 0.5660 0.4278 0.0474 0.031 Uiso 1 1 calc R U . . .
C26 C 0.4177(3) 0.3802(2) 0.0975(2) 0.0291(7) Uani 1 1 d . . . . .
H26 H 0.3697 0.4391 0.0800 0.035 Uiso 1 1 calc R U . . .
C27 C 0.3720(3) 0.3015(2) 0.1421(2) 0.0264(7) Uani 1 1 d . . . . .
H27 H 0.2925 0.3048 0.1549 0.032 Uiso 1 1 calc R U . . .
C28 C 0.4448(3) 0.2161(2) 0.1682(2) 0.0213(6) Uani 1 1 d . . . . .
C29 C 0.8498(3) 0.0938(3) -0.0569(2) 0.0279(7) Uani 1 1 d . . . . .
H29 H 0.8550 0.0432 -0.0095 0.033 Uiso 1 1 calc R U . . .
C30 C 0.8761(4) 0.0776(3) -0.1476(3) 0.0346(8) Uani 1 1 d . . . . .
H30 H 0.9008 0.0162 -0.1736 0.042 Uiso 1 1 calc R U . . .
C31 C 0.8583(3) 0.1705(3) -0.1911(3) 0.0341(8) Uani 1 1 d . . . . .
H31 H 0.8698 0.1851 -0.2545 0.041 Uiso 1 1 calc R U . . .
C32 C 0.8785(3) 0.4807(3) -0.1444(3) 0.0329(8) Uani 1 1 d . . . . .
H32 H 0.8967 0.5043 -0.2073 0.039 Uiso 1 1 calc R U . . .
C33 C 0.8992(3) 0.5178(3) -0.0803(3) 0.0357(8) Uani 1 1 d . . . . .
H33 H 0.9328 0.5713 -0.0891 0.043 Uiso 1 1 calc R U . . .
C34 C 0.8599(3) 0.4595(3) 0.0003(3) 0.0302(7) Uani 1 1 d . . . . .
H34 H 0.8634 0.4663 0.0573 0.036 Uiso 1 1 calc R U . . .
C35 C 1.0557(3) 0.1894(3) -0.0369(3) 0.0328(8) Uani 1 1 d . . . . .
H35 H 1.0450 0.1795 -0.0900 0.039 Uiso 1 1 calc R U . . .
C36 C 1.1627(4) 0.1801(3) -0.0317(3) 0.0453(10) Uani 1 1 d . . . . .
H36 H 1.2378 0.1624 -0.0787 0.054 Uiso 1 1 calc R U . . .
C37 C 1.1373(4) 0.2019(3) 0.0558(3) 0.0444(10) Uani 1 1 d . . . . .
H37 H 1.1928 0.2027 0.0807 0.053 Uiso 1 1 calc R U . . .
C38 C 0.8070(4) 0.4026(3) 0.2707(3) 0.0388(9) Uani 1 1 d . . . . .
H38 H 0.8502 0.4151 0.3019 0.047 Uiso 1 1 calc R U . . .
C39 C 0.6976(4) 0.4570(3) 0.2747(3) 0.0433(10) Uani 1 1 d . . . . .
H39 H 0.6506 0.5134 0.3081 0.052 Uiso 1 1 calc R U . . .
C40 C 0.6709(3) 0.4111(3) 0.2188(3) 0.0328(8) Uani 1 1 d . . . . .
H40 H 0.6002 0.4321 0.2072 0.039 Uiso 1 1 calc R U . . .
N10 N 0.8437(3) 0.3288(2) 0.2156(2) 0.0284(6) Uani 1 1 d . . . . .
N1 N 0.6066(2) 0.29162(19) 0.10133(19) 0.0224(5) Uani 1 1 d . . . . .
N2 N 0.7522(2) 0.13325(19) 0.15015(18) 0.0202(5) Uani 1 1 d . . . . .
N3 N 0.8164(2) 0.1902(2) -0.04539(19) 0.0244(6) Uani 1 1 d . . . . .
N4 N 0.8160(3) 0.3919(2) -0.0136(2) 0.0252(6) Uani 1 1 d . . . . .
N5 N 0.9692(2) 0.2142(2) 0.0434(2) 0.0254(6) Uani 1 1 d . . . . .
N6 N 0.7585(3) 0.3334(2) 0.18364(19) 0.0264(6) Uani 1 1 d . . . . .
N7 N 0.8220(3) 0.2375(2) -0.12911(19) 0.0271(6) Uani 1 1 d . . . . .
N8 N 0.8284(3) 0.4055(2) -0.10380(19) 0.0260(6) Uani 1 1 d . . . . .
N11 N 0.2893(2) 0.13453(19) 0.24084(19) 0.0225(5) Uani 1 1 d . . . . .
N12 N 0.4453(2) -0.03456(19) 0.2901(2) 0.0229(6) Uani 1 1 d . . . . .
N9 N 1.0206(3) 0.2222(2) 0.1007(2) 0.0291(6) Uani 1 1 d . . . . .
S1 S -0.46137(7) -0.24033(7) 0.61910(6) 0.02805(19) Uani 1 1 d . . . . .
S2 S -0.26634(8) -0.42953(6) 0.66718(6) 0.02650(19) Uani 1 1 d . . . . .
S3 S -0.09242(8) -0.30811(6) 0.57063(7) 0.0296(2) Uani 1 1 d . . . . .
S4 S -0.26421(7) -0.13898(6) 0.52277(6) 0.02653(19) Uani 1 1 d . . . . .
S5 S -0.05206(7) -0.02847(6) 0.40670(6) 0.02519(18) Uani 1 1 d . . . . .
S6 S 0.11367(7) -0.20622(6) 0.45405(6) 0.02780(19) Uani 1 1 d . . . . .
C41 C 0.4765(10) -0.2920(12) 0.1876(7) 0.096(6) Uani 0.5 1 d D . P A -1
H41A H 0.4816 -0.2326 0.2078 0.115 Uiso 0.5 1 calc R U P A -1
H41B H 0.4177 -0.2697 0.1579 0.115 Uiso 0.5 1 calc R U P A -1
Cl1 Cl 0.4269(2) -0.35913(19) 0.2763(2) 0.0596(6) Uani 0.5 1 d D . P A -1
Cl2 Cl 0.6129(3) -0.3393(3) 0.10204(19) 0.0741(8) Uani 0.5 1 d D . P A -1
C42 C 0.8298(6) -0.3376(4) 0.2636(4) 0.0745(18) Uani 1 1 d D . . . .
H42A H 0.8504 -0.4105 0.2692 0.089 Uiso 1 1 calc R U . . .
H42B H 0.8555 -0.3157 0.1972 0.089 Uiso 1 1 calc R U . . .
Cl3 Cl 0.67886(17) -0.29297(10) 0.31452(17) 0.0969(6) Uani 1 1 d D . . . .
Cl4 Cl 0.90305(15) -0.29663(13) 0.31444(12) 0.0823(5) Uani 1 1 d D . . . .
C43 C 0.460(2) 0.1640(19) -0.079(2) 0.403(10) Uani 0.5 1 d D . P B -1
H43A H 0.3901 0.1936 -0.0263 0.484 Uiso 0.5 1 calc R U P B -1
H43B H 0.4314 0.1415 -0.1186 0.484 Uiso 0.5 1 calc R U P B -1
Cl5 Cl 0.5391(12) 0.0622(12) -0.0353(8) 0.403(10) Uani 0.5 1 d D . P B -1
Cl6 Cl 0.5276(12) 0.2574(13) -0.1412(8) 0.403(10) Uani 0.5 1 d D . P B -1

loop_
_atom_site_aniso_label
_atom_site_aniso_U_11
_atom_site_aniso_U_22
_atom_site_aniso_U_33
_atom_site_aniso_U_23
_atom_site_aniso_U_13
_atom_site_aniso_U_12
Fe1 0.0153(2) 0.0104(2) 0.0145(2) 0.00089(15) -0.00524(16) -0.00406(15)
B1 0.037(2) 0.029(2) 0.028(2) 0.0030(16) -0.0180(18) -0.0048(17)
B2 0.048(3) 0.027(2) 0.036(2) 0.0046(17) -0.028(2) -0.0129(18)
C1 0.111(4) 0.072(3) 0.092(3) -0.042(3) -0.062(3) 0.006(3)
C2 0.111(4) 0.072(3) 0.092(3) -0.042(3) -0.062(3) 0.006(3)
C3 0.046(2) 0.0216(17) 0.036(2) -0.0049(15) -0.0103(18) -0.0055(16)
C4 0.065(3) 0.077(4) 0.070(3) 0.040(3) -0.051(3) -0.048(3)
C5 0.034(2) 0.050(2) 0.040(2) -0.0043(18) -0.0214(18) -0.0003(18)
C6 0.035(2) 0.0303(19) 0.049(2) 0.0128(17) -0.0216(18) -0.0113(16)
C7 0.0229(16) 0.0226(15) 0.0241(16) -0.0014(12) -0.0068(13) -0.0083(13)
C8 0.0236(16) 0.0220(15) 0.0234(15) 0.0003(12) -0.0070(13) -0.0069(13)
C9 0.0249(16) 0.0219(15) 0.0275(16) -0.0024(13) -0.0097(14) -0.0061(13)
C10 0.0245(16) 0.0206(15) 0.0273(16) -0.0033(13) -0.0091(13) -0.0069(13)
C11 0.0216(15) 0.0205(15) 0.0237(15) -0.0030(12) -0.0102(13) -0.0053(12)
C12 0.0248(16) 0.0187(14) 0.0230(15) -0.0005(12) -0.0092(13) -0.0085(12)
C13 0.0245(16) 0.0169(14) 0.0286(16) 0.0003(12) -0.0122(14) -0.0034(12)
C14 0.0214(15) 0.0204(15) 0.0256(16) -0.0009(12) -0.0095(13) -0.0053(12)
C15 0.0235(16) 0.0195(15) 0.0242(15) 0.0006(12) -0.0108(13) -0.0063(12)
C16 0.0220(16) 0.0208(15) 0.0256(16) -0.0019(12) -0.0119(13) -0.0029(12)
C17 0.0209(15) 0.0195(15) 0.0234(15) -0.0016(12) -0.0089(13) -0.0040(12)
C18 0.0229(16) 0.0167(14) 0.0258(16) -0.0021(12) -0.0089(13) -0.0047(12)
C19 0.0225(16) 0.0179(14) 0.0234(15) -0.0012(12) -0.0088(13) -0.0037(12)
C20 0.0266(17) 0.0162(14) 0.0301(17) 0.0026(12) -0.0110(14) -0.0059(13)
C21 0.0242(16) 0.0182(15) 0.0318(17) 0.0008(13) -0.0132(14) -0.0018(13)
C22 0.0211(15) 0.0181(15) 0.0277(16) -0.0007(12) -0.0094(13) -0.0047(12)
C23 0.0204(15) 0.0173(14) 0.0194(14) -0.0020(11) -0.0047(12) -0.0040(12)
C24 0.0232(15) 0.0169(14) 0.0192(14) -0.0007(11) -0.0074(12) -0.0042(12)
C25 0.0273(17) 0.0161(15) 0.0290(17) 0.0053(13) -0.0072(14) -0.0051(13)
C26 0.0244(17) 0.0208(16) 0.0323(18) 0.0049(14) -0.0081(14) 0.0004(13)
C27 0.0237(16) 0.0202(15) 0.0330(18) 0.0017(13) -0.0118(14) -0.0028(13)
C28 0.0229(15) 0.0160(14) 0.0229(15) -0.0007(12) -0.0081(13) -0.0029(12)
C29 0.0325(18) 0.0236(16) 0.0300(18) -0.0029(14) -0.0136(15) -0.0069(14)
C30 0.041(2) 0.0305(19) 0.036(2) -0.0099(16) -0.0201(17) -0.0015(16)
C31 0.041(2) 0.0348(19) 0.0299(18) -0.0086(15) -0.0191(17) -0.0028(16)
C32 0.035(2) 0.0246(17) 0.0332(19) 0.0090(14) -0.0110(16) -0.0078(15)
C33 0.034(2) 0.0263(18) 0.047(2) 0.0081(16) -0.0146(17) -0.0134(15)
C34 0.0348(19) 0.0235(17) 0.038(2) 0.0023(14) -0.0178(16) -0.0112(15)
C35 0.0272(18) 0.0325(19) 0.0347(19) -0.0040(15) -0.0050(15) -0.0095(15)
C36 0.0247(19) 0.051(3) 0.056(3) -0.012(2) -0.0068(18) -0.0100(18)
C37 0.033(2) 0.044(2) 0.065(3) -0.009(2) -0.023(2) -0.0116(18)
C38 0.055(3) 0.035(2) 0.033(2) -0.0072(16) -0.0147(18) -0.0199(19)
C39 0.053(3) 0.033(2) 0.041(2) -0.0151(18) -0.009(2) -0.0107(19)
C40 0.037(2) 0.0254(17) 0.0300(18) -0.0070(14) -0.0054(16) -0.0065(15)
N10 0.0394(17) 0.0246(14) 0.0256(14) 0.0003(11) -0.0148(13) -0.0117(13)
N1 0.0232(13) 0.0178(13) 0.0238(13) 0.0006(10) -0.0078(11) -0.0040(11)
N2 0.0200(13) 0.0168(12) 0.0225(13) 0.0002(10) -0.0071(11) -0.0049(10)
N3 0.0280(15) 0.0222(13) 0.0240(14) -0.0007(11) -0.0110(12) -0.0062(11)
N4 0.0283(15) 0.0218(13) 0.0262(14) 0.0036(11) -0.0114(12) -0.0089(12)
N5 0.0249(14) 0.0235(14) 0.0292(15) 0.0006(11) -0.0111(12) -0.0081(11)
N6 0.0341(16) 0.0220(14) 0.0238(14) -0.0005(11) -0.0121(12) -0.0068(12)
N7 0.0312(15) 0.0284(15) 0.0231(14) -0.0016(11) -0.0135(12) -0.0050(12)
N8 0.0271(15) 0.0215(13) 0.0248(14) 0.0050(11) -0.0103(12) -0.0026(11)
N11 0.0234(14) 0.0185(13) 0.0254(14) 0.0013(11) -0.0098(11) -0.0054(11)
N12 0.0234(14) 0.0174(12) 0.0289(14) 0.0006(11) -0.0110(12) -0.0060(11)
N9 0.0289(15) 0.0227(14) 0.0414(17) -0.0005(12) -0.0191(14) -0.0073(12)
S1 0.0225(4) 0.0311(4) 0.0291(4) 0.0041(3) -0.0090(3) -0.0092(3)
S2 0.0319(4) 0.0208(4) 0.0243(4) 0.0015(3) -0.0079(3) -0.0083(3)
S3 0.0231(4) 0.0235(4) 0.0406(5) 0.0044(4) -0.0125(4) -0.0065(3)
S4 0.0229(4) 0.0201(4) 0.0345(5) 0.0034(3) -0.0097(3) -0.0072(3)
S5 0.0213(4) 0.0237(4) 0.0314(4) 0.0017(3) -0.0108(3) -0.0075(3)
S6 0.0240(4) 0.0213(4) 0.0387(5) 0.0058(3) -0.0125(4) -0.0101(3)
C41 0.068(8) 0.160(15) 0.051(7) -0.040(8) -0.040(7) 0.029(9)
Cl1 0.0453(13) 0.0519(13) 0.0762(17) -0.0120(12) -0.0099(12) -0.0174(11)
Cl2 0.0577(16) 0.102(2) 0.0501(15) -0.0060(15) -0.0133(13) -0.0116(16)
C42 0.109(5) 0.049(3) 0.055(3) -0.005(2) -0.011(3) -0.031(3)
Cl3 0.0958(13) 0.0358(7) 0.169(2) -0.0163(9) -0.0578(13) -0.0126(7)
Cl4 0.0744(10) 0.0762(10) 0.0872(11) -0.0181(9) -0.0107(9) -0.0253(8)
C43 0.340(12) 0.67(2) 0.242(10) -0.278(13) 0.093(8) -0.319(15)
Cl5 0.340(12) 0.67(2) 0.242(10) -0.278(13) 0.093(8) -0.319(15)
Cl6 0.340(12) 0.67(2) 0.242(10) -0.278(13) 0.093(8) -0.319(15)

loop_
_atom_type_symbol
_atom_type_description
_atom_type_scat_dispersion_real
_atom_type_scat_dispersion_imag
_atom_type_scat_source
C C 0.0033 0.0016 'International Tables Vol C Tables 4.2.6.8 and 6.1.1.4'
H H 0.0000 0.0000 'International Tables Vol C Tables 4.2.6.8 and 6.1.1.4'
O O 0.0106 0.0060 'International Tables Vol C Tables 4.2.6.8 and 6.1.1.4'
N N 0.0061 0.0033 'International Tables Vol C Tables 4.2.6.8 and 6.1.1.4'
S S 0.1246 0.1234 'International Tables Vol C Tables 4.2.6.8 and 6.1.1.4'
Cl Cl 0.1484 0.1585 'International Tables Vol C Tables 4.2.6.8 and 6.1.1.4'
Fe Fe 0.3463 0.8444 'International Tables Vol C Tables 4.2.6.8 and 6.1.1.4'
B B 0.0013 0.0007 'International Tables Vol C Tables 4.2.6.8 and 6.1.1.4'

loop_
_geom_angle_atom_site_label_1
_geom_angle_atom_site_label_2
_geom_angle_atom_site_label_3
_geom_angle
N5 Fe1 N4 89.44(11)
N5 Fe1 N6 91.54(11)
N4 Fe1 N6 88.79(11)
N5 Fe1 N2 94.36(11)
N4 Fe1 N2 175.96(11)
N6 Fe1 N2 92.46(11)
N5 Fe1 N3 89.92(11)
N4 Fe1 N3 91.67(11)
N6 Fe1 N3 178.48(11)
N2 Fe1 N3 86.99(10)
N5 Fe1 N1 172.67(11)
N4 Fe1 N1 97.71(11)
N6 Fe1 N1 90.24(11)
N2 Fe1 N1 78.45(10)
N3 Fe1 N1 88.26(11)
N8 B1 N7 109.8(3)
N8 B1 H1D 109.7
N7 B1 H1D 109.7
N8 B1 H1E 109.7
N7 B1 H1E 109.7
H1D B1 H1E 108.2
N10 B2 N9 110.7(3)
N10 B2 H2C 109.5
N9 B2 H2C 109.5
N10 B2 H2D 109.5
N9 B2 H2D 109.5
H2C B2 H2D 108.1
C2 C1 H1A 109.5
C2 C1 H1B 109.5
H1A C1 H1B 109.5
C2 C1 H1C 109.5
H1A C1 H1C 109.5
H1B C1 H1C 109.5
C1 C2 C3 116.1(6)
C1 C2 H2A 108.3
C3 C2 H2A 108.3
C1 C2 H2B 108.3
C3 C2 H2B 108.3
H2A C2 H2B 107.4
C2 C3 S2 114.0(3)
C2 C3 H3A 108.7
S2 C3 H3A 108.7
C2 C3 H3B 108.7
S2 C3 H3B 108.7
H3A C3 H3B 107.6
C5 C4 H4A 109.5
C5 C4 H4B 109.5
H4A C4 H4B 109.5
C5 C4 H4C 109.5
H4A C4 H4C 109.5
H4B C4 H4C 109.5
C6 C5 C4 113.6(4)
C6 C5 H5A 108.8
C4 C5 H5A 108.8
C6 C5 H5B 108.8
C4 C5 H5B 108.8
H5A C5 H5B 107.7
C5 C6 S1 108.6(3)
C5 C6 H6A 110.0
S1 C6 H6A 110.0
C5 C6 H6B 110.0
S1 C6 H6B 110.0
H6A C6 H6B 108.3
C8 C7 S1 122.3(3)
C8 C7 S4 117.3(3)
S1 C7 S4 120.14(19)
C7 C8 S2 125.3(3)
C7 C8 S3 117.0(3)
S2 C8 S3 117.54(19)
C10 C9 S4 123.7(3)
C10 C9 S3 122.0(3)
S4 C9 S3 114.23(19)
C9 C10 S6 120.5(3)
C9 C10 S5 123.8(3)
S6 C10 S5 115.66(19)
C16 C11 C12 120.6(3)
C16 C11 S5 123.3(2)
C12 C11 S5 116.1(2)
C13 C12 C11 120.9(3)
C13 C12 S6 123.1(3)
C11 C12 S6 115.9(2)
C12 C13 C14 119.6(3)
C12 C13 H13 120.2
C14 C13 H13 120.2
N12 C14 C13 118.7(3)
N12 C14 C15 121.5(3)
C13 C14 C15 119.8(3)
N11 C15 C16 118.8(3)
N11 C15 C14 121.3(3)
C16 C15 C14 119.9(3)
C11 C16 C15 119.2(3)
C11 C16 H16 120.4
C15 C16 H16 120.4
N11 C17 C18 121.7(3)
N11 C17 C28 118.5(3)
C18 C17 C28 119.8(3)
N12 C18 C17 122.0(3)
N12 C18 C19 118.4(3)
C17 C18 C19 119.6(3)
C23 C19 C20 117.9(3)
C23 C19 C18 119.6(3)
C20 C19 C18 122.5(3)
C21 C20 C19 119.3(3)
C21 C20 H20 120.3
C19 C20 H20 120.3
C20 C21 C22 119.1(3)
C20 C21 H21 120.4
C22 C21 H21 120.4
N2 C22 C21 122.8(3)
N2 C22 H22 118.6
C21 C22 H22 118.6
N2 C23 C19 122.7(3)
N2 C23 C24 116.4(3)
C19 C23 C24 120.9(3)
N1 C24 C28 122.6(3)
N1 C24 C23 116.8(3)
C28 C24 C23 120.6(3)
N1 C25 C26 122.7(3)
N1 C25 H25 118.6
C26 C25 H25 118.6
C27 C26 C25 119.4(3)
C27 C26 H26 120.3
C25 C26 H26 120.3
C26 C27 C28 118.9(3)
C26 C27 H27 120.6
C28 C27 H27 120.6
C24 C28 C27 118.3(3)
C24 C28 C17 119.5(3)
C27 C28 C17 122.1(3)
N3 C29 C30 110.9(3)
N3 C29 H29 124.5
C30 C29 H29 124.5
C31 C30 C29 104.4(3)
C31 C30 H30 127.8
C29 C30 H30 127.8
N7 C31 C30 108.9(3)
N7 C31 H31 125.6
C30 C31 H31 125.6
N8 C32 C33 109.2(3)
N8 C32 H32 125.4
C33 C32 H32 125.4
C32 C33 C34 104.4(3)
C32 C33 H33 127.8
C34 C33 H33 127.8
N4 C34 C33 110.7(3)
N4 C34 H34 124.7
C33 C34 H34 124.7
N5 C35 C36 110.5(4)
N5 C35 H35 124.7
C36 C35 H35 124.7
C37 C36 C35 105.1(4)
C37 C36 H36 127.4
C35 C36 H36 127.4
N9 C37 C36 108.7(4)
N9 C37 H37 125.7
C36 C37 H37 125.7
N10 C38 C39 109.4(4)
N10 C38 H38 125.3
C39 C38 H38 125.3
C38 C39 C40 104.4(3)
C38 C39 H39 127.8
C40 C39 H39 127.8
N6 C40 C39 110.6(4)
N6 C40 H40 124.7
C39 C40 H40 124.7
C38 N10 N6 109.0(3)
C38 N10 B2 126.8(3)
N6 N10 B2 123.2(3)
C25 N1 C24 118.1(3)
C25 N1 Fe1 128.3(2)
C24 N1 Fe1 113.5(2)
C22 N2 C23 118.3(3)
C22 N2 Fe1 127.4(2)
C23 N2 Fe1 114.2(2)
C29 N3 N7 106.4(3)
C29 N3 Fe1 129.1(2)
N7 N3 Fe1 123.6(2)
C34 N4 N8 106.5(3)
C34 N4 Fe1 126.8(2)
N8 N4 Fe1 123.6(2)
C35 N5 N9 106.4(3)
C35 N5 Fe1 127.1(2)
N9 N5 Fe1 125.3(2)
C40 N6 N10 106.7(3)
C40 N6 Fe1 127.2(3)
N10 N6 Fe1 123.1(2)
C31 N7 N3 109.4(3)
C31 N7 B1 126.6(3)
N3 N7 B1 123.4(3)
C32 N8 N4 109.2(3)
C32 N8 B1 128.0(3)
N4 N8 B1 122.2(3)
C17 N11 C15 116.7(3)
C18 N12 C14 116.7(3)
C37 N9 N5 109.2(3)
C37 N9 B2 127.4(3)
N5 N9 B2 123.0(3)
C7 S1 C6 103.06(17)
C8 S2 C3 100.64(17)
C9 S3 C8 95.40(16)
C7 S4 C9 95.41(16)
C11 S5 C10 95.95(15)
C12 S6 C10 96.36(16)
Cl1 C41 Cl2 119.7(9)
Cl1 C41 H41A 107.4
Cl2 C41 H41A 107.4
Cl1 C41 H41B 107.4
Cl2 C41 H41B 107.4
H41A C41 H41B 106.9
Cl4 C42 Cl3 111.6(3)
Cl4 C42 H42A 109.3
Cl3 C42 H42A 109.3
Cl4 C42 H42B 109.3
Cl3 C42 H42B 109.3
H42A C42 H42B 108.0
Cl5 C43 Cl6 118.7(15)
Cl5 C43 H43A 107.6
Cl6 C43 H43A 107.6
Cl5 C43 H43B 107.6
Cl6 C43 H43B 107.6
H43A C43 H43B 107.1

loop_
_geom_bond_atom_site_label_1
_geom_bond_atom_site_label_2
_geom_bond_distance
Fe1 N5 2.091(3)
Fe1 N4 2.097(3)
Fe1 N6 2.098(3)
Fe1 N2 2.107(3)
Fe1 N3 2.108(3)
Fe1 N1 2.126(3)
B1 N8 1.548(5)
B1 N7 1.553(5)
B1 H1D 0.9900
B1 H1E 0.9900
B2 N10 1.540(5)
B2 N9 1.548(5)
B2 H2C 0.9900
B2 H2D 0.9900
C1 C2 1.480(10)
C1 H1A 0.9800
C1 H1B 0.9800
C1 H1C 0.9800
C2 C3 1.494(7)
C2 H2A 0.9900
C2 H2B 0.9900
C3 S2 1.820(4)
C3 H3A 0.9900
C3 H3B 0.9900
C4 C5 1.511(7)
C4 H4A 0.9800
C4 H4B 0.9800
C4 H4C 0.9800
C5 C6 1.510(5)
C5 H5A 0.9900
C5 H5B 0.9900
C6 S1 1.820(4)
C6 H6A 0.9900
C6 H6B 0.9900
C7 C8 1.350(5)
C7 S1 1.743(3)
C7 S4 1.758(3)
C8 S2 1.750(3)
C8 S3 1.761(3)
C9 C10 1.343(5)
C9 S4 1.759(3)
C9 S3 1.759(4)
C10 S6 1.753(3)
C10 S5 1.761(3)
C11 C16 1.369(5)
C11 C12 1.441(4)
C11 S5 1.751(3)
C12 C13 1.364(5)
C12 S6 1.746(3)
C13 C14 1.410(5)
C13 H13 0.9500
C14 N12 1.353(4)
C14 C15 1.431(4)
C15 N11 1.356(4)
C15 C16 1.418(4)
C16 H16 0.9500
C17 N11 1.332(4)
C17 C18 1.442(4)
C17 C28 1.464(4)
C18 N12 1.326(4)
C18 C19 1.461(4)
C19 C23 1.394(4)
C19 C20 1.405(4)
C20 C21 1.372(5)
C20 H20 0.9500
C21 C22 1.395(5)
C21 H21 0.9500
C22 N2 1.332(4)
C22 H22 0.9500
C23 N2 1.355(4)
C23 C24 1.463(4)
C24 N1 1.352(4)
C24 C28 1.397(4)
C25 N1 1.337(4)
C25 C26 1.395(5)
C25 H25 0.9500
C26 C27 1.374(5)
C26 H26 0.9500
C27 C28 1.402(4)
C27 H27 0.9500
C29 N3 1.336(4)
C29 C30 1.391(5)
C29 H29 0.9500
C30 C31 1.376(6)
C30 H30 0.9500
C31 N7 1.349(4)
C31 H31 0.9500
C32 N8 1.348(5)
C32 C33 1.378(6)
C32 H32 0.9500
C33 C34 1.389(5)
C33 H33 0.9500
C34 N4 1.346(4)
C34 H34 0.9500
C35 N5 1.338(5)
C35 C36 1.379(5)
C35 H35 0.9500
C36 C37 1.369(6)
C36 H36 0.9500
C37 N9 1.345(5)
C37 H37 0.9500
C38 N10 1.347(5)
C38 C39 1.370(6)
C38 H38 0.9500
C39 C40 1.394(5)
C39 H39 0.9500
C40 N6 1.335(5)
C40 H40 0.9500
N10 N6 1.363(4)
N3 N7 1.360(4)
N4 N8 1.361(4)
N5 N9 1.360(4)
C41 Cl1 1.569(14)
C41 Cl2 1.762(11)
C41 H41A 0.9900
C41 H41B 0.9900
C42 Cl4 1.736(6)
C42 Cl3 1.740(7)
C42 H42A 0.9900
C42 H42B 0.9900
C43 Cl5 1.708(14)
C43 Cl6 1.747(14)
C43 H43A 0.9900
C43 H43B 0.9900

loop_
_geom_hbond_atom_site_label_D
_geom_hbond_atom_site_label_H
_geom_hbond_atom_site_label_A
_geom_hbond_distance_DH
_geom_hbond_distance_HA
_geom_hbond_distance_DA
_geom_hbond_angle_DHA
_geom_hbond_site_symmetry_A
C22 H22 N5 0.95 2.70 3.243(4) 117.0 .
C39 H39 Cl3 0.95 2.92 3.663(4) 135.5 1_565

loop_
_geom_torsion_atom_site_label_1
_geom_torsion_atom_site_label_2
_geom_torsion_atom_site_label_3
_geom_torsion_atom_site_label_4
_geom_torsion
C1 C2 C3 S2 -63.4(6)
C4 C5 C6 S1 -57.6(4)
S1 C7 C8 S2 1.6(4)
S4 C7 C8 S2 175.32(19)
S1 C7 C8 S3 -172.83(18)
S4 C7 C8 S3 0.9(4)
S4 C9 C10 S6 179.54(18)
S3 C9 C10 S6 2.3(4)
S4 C9 C10 S5 1.5(4)
S3 C9 C10 S5 -175.70(18)
C16 C11 C12 C13 0.6(5)
S5 C11 C12 C13 179.8(2)
C16 C11 C12 S6 178.9(2)
S5 C11 C12 S6 -1.9(3)
C11 C12 C13 C14 0.8(5)
S6 C12 C13 C14 -177.4(2)
C12 C13 C14 N12 176.4(3)
C12 C13 C14 C15 -1.9(5)
N12 C14 C15 N11 2.8(5)
C13 C14 C15 N11 -178.9(3)
N12 C14 C15 C16 -176.6(3)
C13 C14 C15 C16 1.7(5)
C12 C11 C16 C15 -0.8(5)
S5 C11 C16 C15 -179.9(2)
N11 C15 C16 C11 -179.7(3)
C14 C15 C16 C11 -0.4(5)
N11 C17 C18 N12 1.8(5)
C28 C17 C18 N12 -178.7(3)
N11 C17 C18 C19 -177.8(3)
C28 C17 C18 C19 1.7(4)
N12 C18 C19 C23 178.2(3)
C17 C18 C19 C23 -2.2(4)
N12 C18 C19 C20 -2.5(5)
C17 C18 C19 C20 177.1(3)
C23 C19 C20 C21 -0.6(5)
C18 C19 C20 C21 -180.0(3)
C19 C20 C21 C22 -0.7(5)
C20 C21 C22 N2 1.6(5)
C20 C19 C23 N2 1.1(5)
C18 C19 C23 N2 -179.5(3)
C20 C19 C23 C24 -177.7(3)
C18 C19 C23 C24 1.7(4)
N2 C23 C24 N1 -1.0(4)
C19 C23 C24 N1 177.9(3)
N2 C23 C24 C28 -179.5(3)
C19 C23 C24 C28 -0.6(4)
N1 C25 C26 C27 0.0(6)
C25 C26 C27 C28 1.0(5)
N1 C24 C28 C27 0.2(5)
C23 C24 C28 C27 178.6(3)
N1 C24 C28 C17 -178.3(3)
C23 C24 C28 C17 0.1(4)
C26 C27 C28 C24 -1.1(5)
C26 C27 C28 C17 177.4(3)
N11 C17 C28 C24 178.8(3)
C18 C17 C28 C24 -0.7(4)
N11 C17 C28 C27 0.3(5)
C18 C17 C28 C27 -179.2(3)
N3 C29 C30 C31 0.9(4)
C29 C30 C31 N7 -0.9(4)
N8 C32 C33 C34 0.8(4)
C32 C33 C34 N4 -1.0(4)
N5 C35 C36 C37 -0.9(5)
C35 C36 C37 N9 0.6(5)
N10 C38 C39 C40 0.1(5)
C38 C39 C40 N6 0.4(5)
C39 C38 N10 N6 -0.5(4)
C39 C38 N10 B2 -169.5(4)
N9 B2 N10 C38 -135.5(4)
N9 B2 N10 N6 57.0(4)
C26 C25 N1 C24 -0.9(5)
C26 C25 N1 Fe1 174.6(3)
C28 C24 N1 C25 0.8(5)
C23 C24 N1 C25 -177.7(3)
C28 C24 N1 Fe1 -175.3(2)
C23 C24 N1 Fe1 6.2(3)
C21 C22 N2 C23 -1.1(5)
C21 C22 N2 Fe1 -177.2(2)
C19 C23 N2 C22 -0.3(4)
C24 C23 N2 C22 178.6(3)
C19 C23 N2 Fe1 176.3(2)
C24 C23 N2 Fe1 -4.8(3)
C30 C29 N3 N7 -0.6(4)
C30 C29 N3 Fe1 -169.9(3)
C33 C34 N4 N8 0.8(4)
C33 C34 N4 Fe1 161.1(3)
C36 C35 N5 N9 0.8(4)
C36 C35 N5 Fe1 168.4(3)
C39 C40 N6 N10 -0.7(4)
C39 C40 N6 Fe1 -161.2(3)
C38 N10 N6 C40 0.7(4)
B2 N10 N6 C40 170.2(3)
C38 N10 N6 Fe1 162.2(2)
B2 N10 N6 Fe1 -28.3(4)
C30 C31 N7 N3 0.5(4)
C30 C31 N7 B1 -170.4(4)
C29 N3 N7 C31 0.1(4)
Fe1 N3 N7 C31 170.1(2)
C29 N3 N7 B1 171.3(3)
Fe1 N3 N7 B1 -18.6(4)
N8 B1 N7 C31 -136.3(4)
N8 B1 N7 N3 54.0(4)
C33 C32 N8 N4 -0.3(4)
C33 C32 N8 B1 170.9(3)
C34 N4 N8 C32 -0.3(4)
Fe1 N4 N8 C32 -161.3(2)
C34 N4 N8 B1 -172.1(3)
Fe1 N4 N8 B1 26.8(4)
N7 B1 N8 C32 131.3(4)
N7 B1 N8 N4 -58.5(4)
C18 C17 N11 C15 0.5(4)
C28 C17 N11 C15 -179.0(3)
C16 C15 N11 C17 176.7(3)
C14 C15 N11 C17 -2.7(4)
C17 C18 N12 C14 -1.8(5)
C19 C18 N12 C14 177.8(3)
C13 C14 N12 C18 -178.8(3)
C15 C14 N12 C18 -0.4(5)
C36 C37 N9 N5 -0.2(5)
C36 C37 N9 B2 173.4(4)
C35 N5 N9 C37 -0.4(4)
Fe1 N5 N9 C37 -168.3(3)
C35 N5 N9 B2 -174.3(3)
Fe1 N5 N9 B2 17.8(4)
N10 B2 N9 C37 136.6(4)
N10 B2 N9 N5 -50.6(4)
C8 C7 S1 C6 -159.3(3)
S4 C7 S1 C6 27.2(3)
C5 C6 S1 C7 -179.9(3)
C7 C8 S2 C3 114.0(3)
S3 C8 S2 C3 -71.6(2)
C2 C3 S2 C8 -65.7(4)
C10 C9 S3 C8 -174.1(3)
S4 C9 S3 C8 8.5(2)
C7 C8 S3 C9 -5.7(3)
S2 C8 S3 C9 179.4(2)
C8 C7 S4 C9 4.4(3)
S1 C7 S4 C9 178.3(2)
C10 C9 S4 C7 174.5(3)
S3 C9 S4 C7 -8.1(2)
C16 C11 S5 C10 -179.1(3)
C12 C11 S5 C10 1.7(3)
C9 C10 S5 C11 177.1(3)
S6 C10 S5 C11 -1.0(2)
C13 C12 S6 C10 179.3(3)
C11 C12 S6 C10 1.0(3)
C9 C10 S6 C12 -178.0(3)
S5 C10 S6 C12 0.2(2)
